data_1504802
loop_
_publ_author_name
'Ogle, James W.'
'Zhang, Jubo'
'Reibenspies, Joseph H.'
'Abboud, Khalil A.'
'Miller, Stephen A.'

_publ_section_title
;
 Synthesis of electronically diverse tetraarylimidazolylidene carbenes via
 catalytic aldimine coupling.
;
_journal_issue 17
_journal_name_full 'Organic letters'
_journal_page_first 3677
_journal_page_last 3680
_journal_paper_doi 10.1021/ol8012765
_journal_volume 10
_journal_year 2008
_chemical_formula_sum 'C32 H28 Ag Cl F2 N2'
_chemical_formula_weight 621.88
_chemical_name_systematic
; 
 ? 
;
_space_group_IT_number 36
_symmetry_cell_setting orthorhombic
_symmetry_space_group_name_Hall 'C 2c -2'
_symmetry_space_group_name_H-M 'C m c 21'
_atom_sites_solution_hydrogens geom
_atom_sites_solution_primary direct
_atom_sites_solution_secondary difmap
_audit_creation_method SHELXL-97
_audit_update_record
;
2008-03-24 # Formatted by publCIF
;
_cell_angle_alpha 90.00
_cell_angle_beta 90.00
_cell_angle_gamma 90.00
_cell_formula_units_Z 4
_cell_length_a 17.5486(14)
_cell_length_b 23.6751(19)
_cell_length_c 6.7198(5)
_cell_measurement_temperature 173(2)
_cell_measurement_theta_max 28.0
_cell_measurement_theta_min 2.0
_cell_volume 2791.8(4)
_computing_cell_refinement 'Bruker SMART v5.624 & SAINT 6.36a (Bruker 1998)'
_computing_data_collection 'Bruker SMART v5.624 (Bruker 1998)'
_computing_data_reduction 'Bruker SHELXTL v6.14 (Bruker 2000)'
_computing_molecular_graphics 'Bruker SHELXTL v6.14'
_computing_publication_material 'Bruker SHELXTL v6.14'
_computing_structure_refinement 'Bruker SHELXTL v6.14'
_computing_structure_solution 'Bruker SHELXTL v6.14'
_diffrn_ambient_temperature 173(2)
_diffrn_measured_fraction_theta_full 1.000
_diffrn_measured_fraction_theta_max 1.000
_diffrn_measurement_device_type 'SMART CCD area detector'
_diffrn_measurement_method '\w scans'
_diffrn_radiation_monochromator graphite
_diffrn_radiation_source 'fine-focus sealed tube'
_diffrn_radiation_type MoK\a
_diffrn_radiation_wavelength 0.71073
_diffrn_reflns_av_R_equivalents 0.0391
_diffrn_reflns_av_sigmaI/netI 0.0351
_diffrn_reflns_limit_h_max 22
_diffrn_reflns_limit_h_min -22
_diffrn_reflns_limit_k_max 30
_diffrn_reflns_limit_k_min -23
_diffrn_reflns_limit_l_max 8
_diffrn_reflns_limit_l_min -8
_diffrn_reflns_number 9030
_diffrn_reflns_theta_full 27.50
_diffrn_reflns_theta_max 27.50
_diffrn_reflns_theta_min 1.44
_diffrn_standards_decay_% 1
_diffrn_standards_number 0
_exptl_absorpt_coefficient_mu 0.855
_exptl_absorpt_correction_T_max 0.9505
_exptl_absorpt_correction_T_min 0.8545
_exptl_absorpt_correction_type integration
_exptl_absorpt_process_details 'based on measured indexed crystal faces, Bruker SHELXTL  v6.12 (Bruker 1998)'
_exptl_crystal_colour colorless
_exptl_crystal_density_diffrn 1.480
_exptl_crystal_density_method 'not measured'
_exptl_crystal_description needles
_exptl_crystal_F_000 1264
_exptl_crystal_size_max 0.19
_exptl_crystal_size_mid 0.06
_exptl_crystal_size_min 0.06
_refine_diff_density_max 0.327
_refine_diff_density_min -0.333
_refine_diff_density_rms 0.057
_refine_ls_abs_structure_details 'Flack H D (1983), Acta Cryst. A39, 876-881'
_refine_ls_abs_structure_Flack 0.00(3)
_refine_ls_extinction_method none
_refine_ls_goodness_of_fit_ref 0.981
_refine_ls_hydrogen_treatment constr
_refine_ls_matrix_type full
_refine_ls_number_parameters 154
_refine_ls_number_reflns 3147
_refine_ls_number_restraints 1
_refine_ls_restrained_S_all 0.981
_refine_ls_R_factor_all 0.0309
_refine_ls_R_factor_gt 0.0265
_refine_ls_shift/su_max 0.003
_refine_ls_shift/su_mean 0.000
_refine_ls_structure_factor_coef Fsqd
_refine_ls_weighting_details 'calc w=1/[\s^2^(Fo^2^)+(0.0382P)^2^] where P=(Fo^2^+2Fc^2^)/3'
_refine_ls_weighting_scheme calc
_refine_ls_wR_factor_gt 0.0645
_refine_ls_wR_factor_ref 0.0655
_reflns_number_gt 2811
_reflns_number_total 3147
_reflns_threshold_expression I>2\s(I)
_cod_data_source_file ol8012765_si_004.cif
_cod_data_source_block ogle13
_cod_depositor_comments
;
The following automatic conversions were performed:

'_symmetry_cell_setting' value 'Orthorhombic' changed to
'orthorhombic' according to
/home/saulius/struct/CIF-dictionaries/cif_core.dic dictionary named
'cif_core.dic' version 2.4.1 from 2010-06-29.

Automatic conversion script
Id: cif_fix_values 1715 2011-07-08 13:25:40Z adriana 
;
_cod_original_sg_symbol_H-M Cmc21
_cod_database_code 1504802

loop_
_symmetry_equiv_pos_as_xyz
'x, y, z'
'-x, -y, z+1/2'
'x, -y, z+1/2'
'-x, y, z'
'x+1/2, y+1/2, z'
'-x+1/2, -y+1/2, z+1/2'
'x+1/2, -y+1/2, z+1/2'
'-x+1/2, y+1/2, z'

loop_
_atom_site_label
_atom_site_type_symbol
_atom_site_fract_x
_atom_site_fract_y
_atom_site_fract_z
_atom_site_U_iso_or_equiv
_atom_site_adp_type
_atom_site_occupancy
_atom_site_symmetry_multiplicity
_atom_site_calc_flag
_atom_site_refinement_flags
Ag1 Ag 0.0000 0.520167(9) 0.24996(3) 0.03585(9) Uani 1 2 d S
N1 N 0.06075(10) 0.39699(7) 0.2734(5) 0.0304(5) Uani 1 1 d .
F1 F 0.23771(12) 0.15760(8) 0.3151(3) 0.0738(7) Uani 1 1 d .
Cl1 Cl 0.0000 0.61894(4) 0.2740(2) 0.0459(3) Uani 1 2 d S
C1 C 0.0000 0.43211(13) 0.2634(13) 0.0299(7) Uani 1 2 d S
C2 C 0.03822(14) 0.34114(10) 0.2928(3) 0.0316(6) Uani 1 1 d .
C3 C 0.09133(15) 0.29264(10) 0.2986(4) 0.0351(7) Uani 1 1 d .
C4 C 0.13206(18) 0.27778(11) 0.1308(5) 0.0437(7) Uani 1 1 d .
H4A H 0.1265 0.2991 0.0120 0.052 Uiso 1 1 calc R
C5 C 0.18170(19) 0.23129(13) 0.1348(6) 0.0491(7) Uani 1 1 d .
H5A H 0.2100 0.2206 0.0203 0.059 Uiso 1 1 calc R
C6 C 0.18784(17) 0.20230(13) 0.3074(5) 0.0506(9) Uani 1 1 d .
C7 C 0.14823(18) 0.21506(13) 0.4774(5) 0.0478(7) Uani 1 1 d .
H7A H 0.1537 0.1928 0.5943 0.057 Uiso 1 1 calc R
C8 C 0.10006(17) 0.26127(12) 0.4736(5) 0.0415(6) Uani 1 1 d .
H8A H 0.0728 0.2717 0.5900 0.050 Uiso 1 1 calc R
C9 C 0.13965(12) 0.41376(9) 0.2646(6) 0.0348(5) Uani 1 1 d .
C10 C 0.16854(18) 0.43604(12) 0.0913(5) 0.0473(7) Uani 1 1 d .
H10A H 0.1360 0.4435 -0.0186 0.057 Uiso 1 1 calc R
C11 C 0.24600(19) 0.44739(15) 0.0797(6) 0.0577(9) Uani 1 1 d .
H11A H 0.2665 0.4630 -0.0390 0.069 Uiso 1 1 calc R
C12 C 0.29273(16) 0.43642(12) 0.2354(11) 0.0613(10) Uani 1 1 d .
H12A H 0.3458 0.4438 0.2246 0.074 Uiso 1 1 calc R
C13 C 0.26339(19) 0.41451(15) 0.4099(7) 0.0606(10) Uani 1 1 d .
H13A H 0.2963 0.4068 0.5188 0.073 Uiso 1 1 calc R
C14 C 0.18548(17) 0.40370(13) 0.4267(5) 0.0454(7) Uani 1 1 d .
H14A H 0.1646 0.3897 0.5474 0.055 Uiso 1 1 calc R

loop_
_atom_site_aniso_label
_atom_site_aniso_U_11
_atom_site_aniso_U_22
_atom_site_aniso_U_33
_atom_site_aniso_U_23
_atom_site_aniso_U_13
_atom_site_aniso_U_12
Ag1 0.03851(13) 0.02775(12) 0.04128(16) 0.00144(18) 0.000 0.000
N1 0.0338(9) 0.0271(9) 0.0303(13) 0.0007(10) -0.0007(11) -0.0013(7)
F1 0.0757(12) 0.0539(11) 0.0917(18) -0.0029(10) -0.0007(10) 0.0364(9)
Cl1 0.0729(6) 0.0306(4) 0.0342(7) 0.0016(5) 0.000 0.000
C1 0.0338(14) 0.0296(15) 0.0262(18) -0.0033(18) 0.000 0.000
C2 0.0389(11) 0.0256(11) 0.0303(17) 0.0002(9) -0.0003(10) 0.0004(9)
C3 0.0338(12) 0.0267(12) 0.045(2) -0.0026(10) -0.0026(11) -0.0008(9)
C4 0.0535(17) 0.0316(14) 0.0460(17) 0.0015(13) 0.0083(14) -0.0014(13)
C5 0.0483(17) 0.0393(17) 0.060(2) -0.0034(15) 0.0137(16) 0.0080(14)
C6 0.0457(15) 0.0368(16) 0.069(3) -0.0071(14) -0.0081(14) 0.0125(13)
C7 0.0511(18) 0.0433(16) 0.0491(17) 0.0060(13) -0.0038(14) 0.0138(14)
C8 0.0427(15) 0.0409(15) 0.0410(16) 0.0001(12) -0.0023(12) 0.0039(13)
C9 0.0323(10) 0.0267(10) 0.0453(15) -0.0039(16) 0.0046(18) 0.0003(8)
C10 0.0463(17) 0.0424(17) 0.0532(19) 0.0040(14) 0.0050(15) -0.0023(14)
C11 0.0498(19) 0.0455(19) 0.078(3) 0.0010(18) 0.0230(18) -0.0072(15)
C12 0.0362(13) 0.0464(15) 0.101(3) 0.000(3) 0.015(3) -0.0043(11)
C13 0.0374(17) 0.0484(19) 0.096(3) 0.000(2) -0.0164(18) -0.0013(15)
C14 0.0429(16) 0.0406(17) 0.0528(19) 0.0050(14) -0.0042(14) -0.0048(13)

loop_
_atom_type_symbol
_atom_type_description
_atom_type_scat_dispersion_real
_atom_type_scat_dispersion_imag
_atom_type_scat_source
C C 0.0033 0.0016 'International Tables Vol C Tables 4.2.6.8 and 6.1.1.4'
H H 0.0000 0.0000 'International Tables Vol C Tables 4.2.6.8 and 6.1.1.4'
N N 0.0061 0.0033 'International Tables Vol C Tables 4.2.6.8 and 6.1.1.4'
F F 0.0171 0.0103 'International Tables Vol C Tables 4.2.6.8 and 6.1.1.4'
Cl Cl 0.1484 0.1585 'International Tables Vol C Tables 4.2.6.8 and 6.1.1.4'
Ag Ag -0.8971 1.1015 'International Tables Vol C Tables 4.2.6.8 and 6.1.1.4'

loop_
_geom_angle_atom_site_label_1
_geom_angle_atom_site_label_2
_geom_angle_atom_site_label_3
_geom_angle
_geom_angle_site_symmetry_1
_geom_angle_site_symmetry_3
C1 Ag1 Cl1 173.6(2) . .
C1 N1 C2 111.47(19) . .
C1 N1 C9 125.81(19) . .
C2 N1 C9 122.72(18) . .
N1 C1 N1 103.9(3) . 4
N1 C1 Ag1 128.01(12) . .
N1 C1 Ag1 128.01(12) 4 .
C2 C2 N1 106.57(12) 4 .
C2 C2 C3 129.05(13) 4 .
N1 C2 C3 124.3(2) . .
C4 C3 C8 119.6(3) . .
C4 C3 C2 120.2(2) . .
C8 C3 C2 120.2(2) . .
C3 C4 C5 120.4(3) . .
C3 C4 H4A 119.8 . .
C5 C4 H4A 119.8 . .
C6 C5 C4 117.6(3) . .
C6 C5 H5A 121.2 . .
C4 C5 H5A 121.2 . .
C5 C6 C7 124.2(3) . .
C5 C6 F1 118.3(3) . .
C7 C6 F1 117.5(3) . .
C6 C7 C8 117.9(3) . .
C6 C7 H7A 121.0 . .
C8 C7 H7A 121.0 . .
C7 C8 C3 120.2(3) . .
C7 C8 H8A 119.9 . .
C3 C8 H8A 119.9 . .
C14 C9 C10 121.5(2) . .
C14 C9 N1 118.8(3) . .
C10 C9 N1 119.6(3) . .
C9 C10 C11 118.9(3) . .
C9 C10 H10A 120.6 . .
C11 C10 H10A 120.6 . .
C12 C11 C10 120.8(4) . .
C12 C11 H11A 119.6 . .
C10 C11 H11A 119.6 . .
C11 C12 C13 120.1(3) . .
C11 C12 H12A 119.9 . .
C13 C12 H12A 119.9 . .
C12 C13 C14 120.1(4) . .
C12 C13 H13A 119.9 . .
C14 C13 H13A 119.9 . .
C9 C14 C13 118.5(3) . .
C9 C14 H14A 120.7 . .
C13 C14 H14A 120.7 . .

loop_
_geom_bond_atom_site_label_1
_geom_bond_atom_site_label_2
_geom_bond_distance
_geom_bond_site_symmetry_2
Ag1 C1 2.087(3) .
Ag1 Cl1 2.3440(9) .
N1 C1 1.354(3) .
N1 C2 1.386(3) .
N1 C9 1.442(3) .
F1 C6 1.374(3) .
C1 N1 1.354(3) 4
C2 C2 1.341(5) 4
C2 C3 1.479(3) .
C3 C4 1.380(4) .
C3 C8 1.399(4) .
C4 C5 1.404(4) .
C4 H4A 0.9500 .
C5 C6 1.352(5) .
C5 H5A 0.9500 .
C6 C7 1.371(4) .
C7 C8 1.383(4) .
C7 H7A 0.9500 .
C8 H8A 0.9500 .
C9 C14 1.374(5) .
C9 C10 1.376(5) .
C10 C11 1.388(5) .
C10 H10A 0.9500 .
C11 C12 1.355(7) .
C11 H11A 0.9500 .
C12 C13 1.382(7) .
C12 H12A 0.9500 .
C13 C14 1.395(4) .
C13 H13A 0.9500 .
C14 H14A 0.9500 .
